data_1001465
loop_
_publ_author_name
'Riou, D'
'Leclaire, A'
'Raveau, B'

_publ_section_title
;
Structure of a cobalt magnesium diphosphate: (Mg~x~Co~1-x~)~2~P~2~O~7~
;
_journal_coden_ASTM ACSCEE
_journal_name_full 'Acta Crystallographica C (39,1983-)'
_journal_page_first 1583
_journal_page_last 1585
_journal_volume 47
_journal_year 1991
_chemical_formula_structural '(Mg0.54 Co0.46)2 (P2 O7)'
_chemical_formula_sum 'Co0.92 Mg1.08 O7 P2'
_chemical_name_systematic 'Magnesium cobalt diphosphate (1.1/0.9/1)'
_space_group_IT_number 14
_symmetry_cell_setting monoclinic
_symmetry_Int_Tables_number 14
_symmetry_space_group_name_Hall '-P 2ybc'
_symmetry_space_group_name_H-M 'P 1 21/c 1'
_cell_angle_alpha 90
_cell_angle_beta 113.74(1)
_cell_angle_gamma 90
_cell_formula_units_Z 4
_cell_length_a 6.977(1)
_cell_length_b 8.330(2)
_cell_length_c 9.032(9)
_cell_volume 480.5
_refine_ls_R_factor_all 0.029
_cod_original_formula_sum 'Co.92 Mg1.08 O7 P2'
_cod_database_code 1001465

loop_
_symmetry_equiv_pos_as_xyz
x,y,z
-x,1/2+y,1/2-z
-x,-y,-z
x,1/2-y,1/2+z

loop_
_atom_site_aniso_label
_atom_site_aniso_U_11
_atom_site_aniso_U_12
_atom_site_aniso_U_13
_atom_site_aniso_U_22
_atom_site_aniso_U_23
_atom_site_aniso_U_33
Mg1 0.0066(2) -0.0008(2) 0.0027(1) 0.0065(2) -0.0008(3) 0.0071(2)
Co1 0.0066(2) -0.0008(2) 0.0027(1) 0.0065(2) -0.0008(3) 0.0071(2)
Mg2 0.0083(2) .0000(2) 0.0051(1) 0.0063(2) .0000(2) 0.0100(2)
Co2 0.0083(2) .0000(2) 0.0051(1) 0.0063(2) .0000(2) 0.0100(2)
P1 0.0043(2) 0.0003(2) 0.0015(2) 0.0049(3) 0.0007(3) 0.0034(2)
P2 0.0048(2) -0.0008(2) 0.0028(2) 0.0051(3) -0.0015(3) 0.0053(2)
O1 0.0049(8) 0.0001(8) -0.0017(8) 0.014(1) -0.0010(9) 0.0087(9)
O2 0.0082(3) -0.0009(7) 0.0018(6) 0.0068(9) 0.0028(7) 0.0066(7)
O3 0.0078(6) -0.0008(7) 0.0060(5) 0.0070(8) -0.0006(7) 0.0076(6)
O4 0.0061(7) 0.0014(7) 0.0018(5) 0.0079(9) -0.0024(7) 0.0052(7)
O5 0.0097(8) -0.0002(7) 0.0016(6) 0.0048(8) -0.0005(7) 0.0053(7)
O6 0.0160(8) -0.0040(7) 0.0143(6) 0.0065(9) -0.0012(8) 0.0214(9)
O7 0.0051(6) 0.0006(7) 0.0026(5) 0.0070(9) -0.0001(7) 0.0073(7)

loop_
_atom_site_label
_atom_site_type_symbol
_atom_site_symmetry_multiplicity
_atom_site_Wyckoff_symbol
_atom_site_fract_x
_atom_site_fract_y
_atom_site_fract_z
_atom_site_occupancy
_atom_site_attached_hydrogens
_atom_site_calc_flag
Mg1 Mg2+ 4 e 0.7329(1) 0.07039(8) 0.1097(1) 0.54 0 d
Co1 Co2+ 4 e 0.7329(1) 0.07039(8) 0.1097(1) 0.46 0 d
Mg2 Mg2+ 4 e 0.7989(1) 0.44150(9) 0.17327(8) 0.54 0 d
Co2 Co2+ 4 e 0.7989(1) 0.44150(9) 0.17327(8) 0.46 0 d
P1 P5+ 4 e 0.0311(1) 0.2268(1) 0.46732(9) 1. 0 d
P2 P5+ 4 e 0.4423(1) 0.2672(1) 0.2599(1) 1. 0 d
O1 O2- 4 e 0.2495(4) 0.3273(3) 0.1008(3) 1. 0 d
O2 O2- 4 e 0.0511(4) 0.3880(3) 0.3962(3) 1. 0 d
O3 O2- 4 e 0.8765(3) 0.2642(3) 0.0477(3) 1. 0 d
O4 O2- 4 e -0.0168(4) 0.0906(3) 0.3454(3) 1. 0 d
O5 O2- 4 e 0.4770(4) 0.4027(3) 0.3822(3) 1. 0 d
O6 O2- 4 e 0.3898(4) 0.1100(3) 0.3139(3) 1. 0 d
O7 O2- 4 e 0.6199(3) 0.2589(3) 0.2029(3) 1. 0 d

loop_
_atom_type_symbol
_atom_type_oxidation_number
Mg2+ 2.000
Co2+ 2.000
P5+ 5.000
O2- -2.000
